data_7135043
loop_
_publ_author_name
'Huang, Yinghong'
'Zheng, Renhua'
'Cheng, Xiaomeng'
'Geng, Xiao'
'Wang, Lei'
'Zhu, Bihong'

_publ_section_title
;
 Dehalogenation hydrolysis of CF<sub>2</sub>Br<sub>2</sub> enables
 four-component aminocarbonylation <i>via</i> photocatalytic radical-polar
 crossover.
;
_journal_issue 87
_journal_name_full 'Chemical communications (Cambridge, England)'
_journal_page_first 17033
_journal_page_last 17036
_journal_paper_doi 10.1039/d5cc04462f
_journal_volume 61
_journal_year 2025
_chemical_formula_moiety 'C20 H22 N2 O3'
_chemical_formula_sum 'C20 H22 N2 O3'
_chemical_formula_weight 338.39
_space_group_crystal_system orthorhombic
_space_group_IT_number 19
_space_group_name_Hall 'P 2ac 2ab'
_space_group_name_H-M_alt 'P 21 21 21'
_atom_sites_solution_hydrogens geom
_atom_sites_solution_primary dual
_audit_creation_date 2025-06-25
_audit_creation_method
;
Olex2 1.2
(compiled 2018.05.29 svn.r3508 for OlexSys, GUI svn.r5506)
;
_audit_update_record
;
2025-07-10 deposited with the CCDC.	2025-09-30 downloaded from the CCDC.
;
_cell_angle_alpha 90
_cell_angle_beta 90
_cell_angle_gamma 90
_cell_formula_units_Z 4
_cell_length_a 9.8569(2)
_cell_length_b 13.5366(2)
_cell_length_c 13.7081(2)
_cell_measurement_reflns_used 9919
_cell_measurement_temperature 298(2)
_cell_measurement_theta_max 68.160
_cell_measurement_theta_min 4.486
_cell_volume 1829.06(5)
_computing_cell_refinement 'SAINT V8.40B (?, 2016)'
_computing_data_reduction 'SAINT V8.40B (?, 2016)'
_computing_molecular_graphics 'Olex2 (Dolomanov et al., 2009)'
_computing_publication_material 'Olex2 (Dolomanov et al., 2009)'
_computing_structure_refinement 'ShelXL (Sheldrick, 2015)'
_computing_structure_solution 'ShelXT (Sheldrick, 2015)'
_diffrn_ambient_temperature 298.0
_diffrn_measured_fraction_theta_full 0.981
_diffrn_measured_fraction_theta_max 0.981
_diffrn_measurement_device_type 'CCD area detector'
_diffrn_measurement_method 'phi and omega scans'
_diffrn_radiation_monochromator graphite
_diffrn_radiation_type CuK\a
_diffrn_radiation_wavelength 1.54178
_diffrn_reflns_av_R_equivalents 0.0715
_diffrn_reflns_av_unetI/netI 0.0552
_diffrn_reflns_Laue_measured_fraction_full 0.981
_diffrn_reflns_Laue_measured_fraction_max 0.981
_diffrn_reflns_limit_h_max 11
_diffrn_reflns_limit_h_min -11
_diffrn_reflns_limit_k_max 16
_diffrn_reflns_limit_k_min -12
_diffrn_reflns_limit_l_max 14
_diffrn_reflns_limit_l_min -16
_diffrn_reflns_number 14584
_diffrn_reflns_point_group_measured_fraction_full 0.980
_diffrn_reflns_point_group_measured_fraction_max 0.981
_diffrn_reflns_theta_full 67.679
_diffrn_reflns_theta_max 68.271
_diffrn_reflns_theta_min 4.591
_exptl_absorpt_coefficient_mu 0.671
_exptl_absorpt_correction_T_max 0.7531
_exptl_absorpt_correction_T_min 0.2964
_exptl_absorpt_process_details
;
SADABS-2016/2 (Bruker,2016/2) was used for absorption correction.
wR2(int) was 0.1749 before and 0.1001 after correction.
The Ratio of minimum to maximum transmission is 0.3936.
The \l/2 correction factor is Not present.
;
_exptl_crystal_colour colourless
_exptl_crystal_colour_primary colourless
_exptl_crystal_density_diffrn 1.229
_exptl_crystal_description block
_exptl_crystal_F_000 720
_exptl_crystal_size_max 0.22
_exptl_crystal_size_mid 0.18
_exptl_crystal_size_min 0.07
_refine_diff_density_max 0.259
_refine_diff_density_min -0.382
_refine_diff_density_rms 0.067
_refine_ls_abs_structure_details
;
 Flack x determined using 1245 quotients [(I+)-(I-)]/[(I+)+(I-)]
 (Parsons, Flack and Wagner, Acta Cryst. B69 (2013) 249-259).
;
_refine_ls_abs_structure_Flack 0.14(12)
_refine_ls_extinction_method none
_refine_ls_goodness_of_fit_ref 1.123
_refine_ls_hydrogen_treatment constr
_refine_ls_matrix_type full
_refine_ls_number_parameters 229
_refine_ls_number_reflns 3281
_refine_ls_number_restraints 0
_refine_ls_restrained_S_all 1.123
_refine_ls_R_factor_all 0.0678
_refine_ls_R_factor_gt 0.0658
_refine_ls_shift/su_max 0.000
_refine_ls_shift/su_mean 0.000
_refine_ls_structure_factor_coef Fsqd
_refine_ls_weighting_details 'w=1/[\s^2^(Fo^2^)+(0.1217P)^2^] where P=(Fo^2^+2Fc^2^)/3'
_refine_ls_weighting_scheme calc
_refine_ls_wR_factor_gt 0.1611
_refine_ls_wR_factor_ref 0.1637
_reflns_Friedel_coverage 0.741
_reflns_Friedel_fraction_full 0.979
_reflns_Friedel_fraction_max 0.980
_reflns_number_gt 3061
_reflns_number_total 3281
_reflns_threshold_expression 'I > 2\s(I)'
_cod_data_source_file d5cc04462f2.cif
_cod_data_source_block 1
_cod_depositor_comments 'Adding full bibliography for 7135043.cif.'
_cod_database_code 7135043
_shelx_shelxl_version_number 2016/6
_shelx_space_group_comment
;
The symmetry employed for this shelxl refinement is uniquely defined
by the following loop, which should always be used as a source of
symmetry information in preference to the above space-group names.
They are only intended as comments.
;
_shelx_estimated_absorpt_t_max 0.955
_shelx_estimated_absorpt_t_min 0.866
_olex2_refinement_description
;
1. Fixed Uiso
 At 1.2 times of:
  All C(H) groups, All C(H,H) groups
 At 1.5 times of:
  All C(H,H,H) groups
2.a Secondary CH2 refined with riding coordinates:
 C19(H19A,H19B)
2.b Aromatic/amide H refined with riding coordinates:
 C1(H1), C5(H5), C2(H2), C3(H3), C15(H15), C7(H7), C4(H4), C11(H11), C9(H9),
 C10(H10), C8(H8)
2.c Idealised Me refined as rotating group:
 C16(H16A,H16B,H16C), C20(H20A,H20B,H20C), C17(H17A,H17B,H17C)
;
_olex2_submission_special_instructions 'No special instructions were received'

loop_
_space_group_symop_operation_xyz
'x, y, z'
'-x+1/2, -y, z+1/2'
'-x, y+1/2, -z+1/2'
'x+1/2, -y+1/2, -z'

loop_
_atom_site_label
_atom_site_type_symbol
_atom_site_fract_x
_atom_site_fract_y
_atom_site_fract_z
_atom_site_U_iso_or_equiv
_atom_site_adp_type
_atom_site_occupancy
_atom_site_site_symmetry_order
_atom_site_calc_flag
_atom_site_refinement_flags_posn
_atom_site_refinement_flags_adp
_atom_site_refinement_flags_occupancy
_atom_site_disorder_assembly
_atom_site_disorder_group
O1 O 0.3065(3) 0.52987(17) 0.86255(16) 0.0709(7) Uani 1 1 d . . . . .
N1 N 0.3135(2) 0.42596(15) 0.73434(15) 0.0430(5) Uani 1 1 d . . . . .
O3 O 0.4034(3) 0.60065(17) 0.62765(17) 0.0658(6) Uani 1 1 d . . . . .
O2 O 0.6289(3) 0.6184(2) 0.64026(18) 0.0799(8) Uani 1 1 d . . . . .
C6 C 0.3874(3) 0.37280(18) 0.66025(18) 0.0417(5) Uani 1 1 d . . . . .
C13 C 0.3689(3) 0.49760(19) 0.79280(18) 0.0472(6) Uani 1 1 d . . . . .
C14 C 0.5055(3) 0.53584(18) 0.76524(19) 0.0477(6) Uani 1 1 d . . . . .
C1 C 0.4945(3) 0.31237(18) 0.6860(2) 0.0518(6) Uani 1 1 d . . . . .
H1 H 0.522459 0.308283 0.750681 0.062 Uiso 1 1 calc R . . . .
N2 N 0.6353(3) 0.5130(2) 0.9171(2) 0.0711(8) Uani 1 1 d . . . . .
C12 C 0.1712(3) 0.4036(2) 0.74200(18) 0.0479(6) Uani 1 1 d . . . . .
C5 C 0.3461(3) 0.3793(2) 0.56393(19) 0.0532(6) Uani 1 1 d . . . . .
H5 H 0.274450 0.420383 0.546735 0.064 Uiso 1 1 calc R . . . .
C2 C 0.5603(3) 0.2576(2) 0.6140(3) 0.0629(8) Uani 1 1 d . . . . .
H2 H 0.632487 0.216707 0.630720 0.075 Uiso 1 1 calc R . . . .
C3 C 0.5193(4) 0.2636(3) 0.5196(3) 0.0686(9) Uani 1 1 d . . . . .
H3 H 0.563614 0.226660 0.471997 0.082 Uiso 1 1 calc R . . . .
C18 C 0.5222(3) 0.5863(2) 0.6731(2) 0.0539(7) Uani 1 1 d . . . . .
C15 C 0.6115(3) 0.5474(2) 0.8282(2) 0.0562(7) Uani 1 1 d . . . . .
H15 H 0.680608 0.587199 0.803935 0.067 Uiso 1 1 calc R . . . .
C7 C 0.1307(4) 0.3084(3) 0.7585(2) 0.0690(9) Uani 1 1 d . . . . .
H7 H 0.193525 0.257881 0.766957 0.083 Uiso 1 1 calc R . . . .
C4 C 0.4120(4) 0.3243(3) 0.4936(2) 0.0663(8) Uani 1 1 d . . . . .
H4 H 0.384396 0.328077 0.428831 0.080 Uiso 1 1 calc R . . . .
C19 C 0.4040(5) 0.6489(3) 0.5339(3) 0.0821(11) Uani 1 1 d . . . . .
H19A H 0.416991 0.600818 0.482310 0.099 Uiso 1 1 calc R . . . .
H19B H 0.477062 0.696816 0.530729 0.099 Uiso 1 1 calc R . . . .
C11 C 0.0781(4) 0.4777(4) 0.7289(3) 0.0837(11) Uani 1 1 d . . . . .
H11 H 0.106583 0.542286 0.718049 0.100 Uiso 1 1 calc R . . . .
C16 C 0.5464(6) 0.4465(3) 0.9681(3) 0.0902(12) Uani 1 1 d . . . . .
H16A H 0.478591 0.483778 1.002327 0.135 Uiso 1 1 calc GR . . . .
H16B H 0.597988 0.408164 1.013832 0.135 Uiso 1 1 calc GR . . . .
H16C H 0.503275 0.403237 0.922090 0.135 Uiso 1 1 calc GR . . . .
C20 C 0.2731(6) 0.6981(4) 0.5227(4) 0.1038(16) Uani 1 1 d . . . . .
H20A H 0.267554 0.727222 0.458978 0.156 Uiso 1 1 calc GR . . . .
H20B H 0.264274 0.748800 0.571311 0.156 Uiso 1 1 calc GR . . . .
H20C H 0.201482 0.650745 0.530518 0.156 Uiso 1 1 calc GR . . . .
C9 C -0.1018(4) 0.3635(7) 0.7496(3) 0.114(2) Uani 1 1 d . . . . .
H9 H -0.194195 0.349831 0.753106 0.137 Uiso 1 1 calc R . . . .
C10 C -0.0598(5) 0.4549(6) 0.7322(4) 0.117(2) Uani 1 1 d . . . . .
H10 H -0.123335 0.504664 0.722030 0.140 Uiso 1 1 calc R . . . .
C8 C -0.0103(6) 0.2900(5) 0.7623(3) 0.1056(18) Uani 1 1 d . . . . .
H8 H -0.040838 0.226001 0.773707 0.127 Uiso 1 1 calc R . . . .
C17 C 0.7494(6) 0.5505(5) 0.9731(4) 0.1132(18) Uani 1 1 d . . . . .
H17A H 0.806344 0.589777 0.931573 0.170 Uiso 1 1 calc GR . . . .
H17B H 0.800821 0.496041 0.998616 0.170 Uiso 1 1 calc GR . . . .
H17C H 0.716579 0.590282 1.025977 0.170 Uiso 1 1 calc GR . . . .

loop_
_atom_site_aniso_label
_atom_site_aniso_U_11
_atom_site_aniso_U_22
_atom_site_aniso_U_33
_atom_site_aniso_U_23
_atom_site_aniso_U_13
_atom_site_aniso_U_12
O1 0.0744(14) 0.0776(14) 0.0607(13) -0.0292(11) 0.0258(11) -0.0190(12)
N1 0.0422(11) 0.0462(10) 0.0404(11) -0.0065(8) 0.0059(8) -0.0035(8)
O3 0.0676(13) 0.0744(13) 0.0554(12) 0.0177(10) 0.0044(10) -0.0017(11)
O2 0.0706(14) 0.1031(18) 0.0660(15) 0.0075(13) 0.0185(12) -0.0256(14)
C6 0.0444(11) 0.0425(11) 0.0382(12) -0.0057(9) 0.0066(9) -0.0035(9)
C13 0.0562(14) 0.0479(13) 0.0374(12) -0.0053(10) 0.0063(10) -0.0045(11)
C14 0.0517(13) 0.0469(12) 0.0445(13) -0.0064(10) 0.0066(10) -0.0072(11)
C1 0.0550(15) 0.0457(12) 0.0546(15) 0.0058(11) 0.0009(12) 0.0039(11)
N2 0.0703(17) 0.0807(17) 0.0625(16) -0.0041(14) -0.0124(13) -0.0008(14)
C12 0.0433(12) 0.0654(15) 0.0351(11) -0.0062(10) 0.0054(10) -0.0043(11)
C5 0.0491(13) 0.0651(15) 0.0454(14) -0.0092(12) -0.0023(11) 0.0028(12)
C2 0.0565(15) 0.0502(14) 0.082(2) 0.0010(15) 0.0164(15) 0.0075(12)
C3 0.0697(19) 0.0659(17) 0.070(2) -0.0220(15) 0.0266(17) -0.0032(15)
C18 0.0588(15) 0.0542(13) 0.0488(14) -0.0049(11) 0.0092(12) -0.0069(12)
C15 0.0520(14) 0.0586(14) 0.0578(16) -0.0076(12) 0.0001(12) -0.0047(12)
C7 0.0704(19) 0.079(2) 0.0573(18) -0.0134(15) 0.0103(15) -0.0269(17)
C4 0.0685(19) 0.087(2) 0.0437(15) -0.0208(15) 0.0062(13) -0.0030(17)
C19 0.102(3) 0.087(2) 0.0574(19) 0.0186(17) 0.008(2) 0.008(2)
C11 0.0569(18) 0.108(3) 0.086(2) 0.016(2) 0.0139(17) 0.0196(19)
C16 0.119(3) 0.088(3) 0.064(2) 0.0160(19) -0.011(2) -0.005(2)
C20 0.098(3) 0.122(4) 0.091(3) 0.045(3) -0.010(3) -0.001(3)
C9 0.0460(19) 0.219(7) 0.077(3) -0.028(4) 0.0131(18) -0.027(3)
C10 0.050(2) 0.206(7) 0.095(3) 0.006(4) 0.012(2) 0.031(3)
C8 0.090(3) 0.141(4) 0.086(3) -0.034(3) 0.023(2) -0.065(3)
C17 0.096(3) 0.146(5) 0.097(3) -0.011(3) -0.044(3) -0.009(3)

loop_
_atom_type_symbol
_atom_type_description
_atom_type_scat_dispersion_real
_atom_type_scat_dispersion_imag
_atom_type_scat_source
C C 0.0181 0.0091 'International Tables Vol C Tables 4.2.6.8 and 6.1.1.4'
H H 0.0000 0.0000 'International Tables Vol C Tables 4.2.6.8 and 6.1.1.4'
N N 0.0311 0.0180 'International Tables Vol C Tables 4.2.6.8 and 6.1.1.4'
O O 0.0492 0.0322 'International Tables Vol C Tables 4.2.6.8 and 6.1.1.4'

loop_
_geom_angle_atom_site_label_1
_geom_angle_atom_site_label_2
_geom_angle_atom_site_label_3
_geom_angle
_geom_angle_site_symmetry_1
_geom_angle_site_symmetry_3
_geom_angle_publ_flag
C13 N1 C6 124.3(2) . . ?
C13 N1 C12 119.6(2) . . ?
C12 N1 C6 116.0(2) . . ?
C18 O3 C19 118.4(3) . . ?
C1 C6 N1 120.1(2) . . ?
C1 C6 C5 120.4(2) . . ?
C5 C6 N1 119.4(2) . . ?
O1 C13 N1 120.8(2) . . ?
O1 C13 C14 122.0(2) . . ?
N1 C13 C14 117.2(2) . . ?
C18 C14 C13 119.2(2) . . ?
C15 C14 C13 124.8(3) . . ?
C15 C14 C18 114.3(3) . . ?
C6 C1 H1 120.4 . . ?
C6 C1 C2 119.3(3) . . ?
C2 C1 H1 120.4 . . ?
C15 N2 C16 124.0(3) . . ?
C15 N2 C17 120.0(4) . . ?
C16 N2 C17 115.7(4) . . ?
C7 C12 N1 119.7(3) . . ?
C7 C12 C11 121.0(3) . . ?
C11 C12 N1 119.3(3) . . ?
C6 C5 H5 120.2 . . ?
C4 C5 C6 119.6(3) . . ?
C4 C5 H5 120.2 . . ?
C1 C2 H2 119.8 . . ?
C3 C2 C1 120.3(3) . . ?
C3 C2 H2 119.8 . . ?
C2 C3 H3 119.8 . . ?
C2 C3 C4 120.4(3) . . ?
C4 C3 H3 119.8 . . ?
O3 C18 C14 112.0(2) . . ?
O2 C18 O3 121.9(3) . . ?
O2 C18 C14 126.0(3) . . ?
C14 C15 H15 113.7 . . ?
N2 C15 C14 132.6(3) . . ?
N2 C15 H15 113.7 . . ?
C12 C7 H7 121.3 . . ?
C12 C7 C8 117.4(4) . . ?
C8 C7 H7 121.3 . . ?
C5 C4 C3 120.0(3) . . ?
C5 C4 H4 120.0 . . ?
C3 C4 H4 120.0 . . ?
O3 C19 H19A 110.3 . . ?
O3 C19 H19B 110.3 . . ?
O3 C19 C20 107.3(4) . . ?
H19A C19 H19B 108.5 . . ?
C20 C19 H19A 110.3 . . ?
C20 C19 H19B 110.3 . . ?
C12 C11 H11 120.5 . . ?
C12 C11 C10 119.1(5) . . ?
C10 C11 H11 120.5 . . ?
N2 C16 H16A 109.5 . . ?
N2 C16 H16B 109.5 . . ?
N2 C16 H16C 109.5 . . ?
H16A C16 H16B 109.5 . . ?
H16A C16 H16C 109.5 . . ?
H16B C16 H16C 109.5 . . ?
C19 C20 H20A 109.5 . . ?
C19 C20 H20B 109.5 . . ?
C19 C20 H20C 109.5 . . ?
H20A C20 H20B 109.5 . . ?
H20A C20 H20C 109.5 . . ?
H20B C20 H20C 109.5 . . ?
C10 C9 H9 120.0 . . ?
C10 C9 C8 120.0(4) . . ?
C8 C9 H9 120.0 . . ?
C11 C10 H10 119.5 . . ?
C9 C10 C11 121.1(6) . . ?
C9 C10 H10 119.5 . . ?
C7 C8 H8 119.3 . . ?
C9 C8 C7 121.4(5) . . ?
C9 C8 H8 119.3 . . ?
N2 C17 H17A 109.5 . . ?
N2 C17 H17B 109.5 . . ?
N2 C17 H17C 109.5 . . ?
H17A C17 H17B 109.5 . . ?
H17A C17 H17C 109.5 . . ?
H17B C17 H17C 109.5 . . ?

loop_
_geom_bond_atom_site_label_1
_geom_bond_atom_site_label_2
_geom_bond_distance
_geom_bond_site_symmetry_2
_geom_bond_publ_flag
O1 C13 1.218(3) . ?
N1 C6 1.442(3) . ?
N1 C13 1.372(3) . ?
N1 C12 1.438(3) . ?
O3 C18 1.341(4) . ?
O3 C19 1.441(4) . ?
O2 C18 1.223(4) . ?
C6 C1 1.381(4) . ?
C6 C5 1.384(4) . ?
C13 C14 1.491(3) . ?
C14 C18 1.446(4) . ?
C14 C15 1.364(4) . ?
C1 H1 0.9300 . ?
C1 C2 1.395(4) . ?
N2 C15 1.327(4) . ?
N2 C16 1.437(6) . ?
N2 C17 1.453(5) . ?
C12 C7 1.367(5) . ?
C12 C11 1.371(5) . ?
C5 H5 0.9300 . ?
C5 C4 1.380(4) . ?
C2 H2 0.9300 . ?
C2 C3 1.358(5) . ?
C3 H3 0.9300 . ?
C3 C4 1.387(6) . ?
C15 H15 0.9300 . ?
C7 H7 0.9300 . ?
C7 C8 1.413(6) . ?
C4 H4 0.9300 . ?
C19 H19A 0.9700 . ?
C19 H19B 0.9700 . ?
C19 C20 1.460(7) . ?
C11 H11 0.9300 . ?
C11 C10 1.395(7) . ?
C16 H16A 0.9600 . ?
C16 H16B 0.9600 . ?
C16 H16C 0.9600 . ?
C20 H20A 0.9600 . ?
C20 H20B 0.9600 . ?
C20 H20C 0.9600 . ?
C9 H9 0.9300 . ?
C9 C10 1.328(10) . ?
C9 C8 1.354(9) . ?
C10 H10 0.9300 . ?
C8 H8 0.9300 . ?
C17 H17A 0.9600 . ?
C17 H17B 0.9600 . ?
C17 H17C 0.9600 . ?
